data_7227894
loop_
_publ_author_name
'Zhao, Haishuang'
'Bodach, Alexander'
'Heine, Miriam'
'Krysiak, Yasar'
'Glinnemann, J\"urgen'
'Alig, Edith'
'Fink, Lothar'
'Schmidt, Martin U.'

_publ_section_title
;
 4-Cyanopyridine, a versatile mono- and bidentate ligand. Crystal
 structures of related coordination polymers determined by X-ray powder
 diffraction
;
_journal_issue 16
_journal_name_full CrystEngComm
_journal_page_first 2216
_journal_paper_doi 10.1039/C7CE00425G
_journal_volume 19
_journal_year 2017
_chemical_formula_iupac 'C12 H8 Br2 N4 Ni'
_chemical_formula_moiety 'C12 H8 Br2 N4 Ni'
_chemical_formula_structural 'C12 H8 Br2 N4 Ni'
_chemical_formula_sum 'C12 H8 Br2 N4 Ni'
_chemical_formula_weight 426.71
_chemical_name_common Dibromo-bis(4-cyanopyridine)Nickel
_chemical_name_systematic Dibromo-bis(4-cyanopyridine)Nickel
_space_group_crystal_system orthorhombic
_space_group_IT_number 58
_space_group_name_Hall '-P 2 2n'
_space_group_name_H-M_alt 'P n n m'
_audit_update_record
;
2017-02-28 deposited with the CCDC.
2017-03-21 downloaded from the CCDC.
;
_cell_angle_alpha 90
_cell_angle_beta 90
_cell_angle_gamma 90
_cell_formula_units_Z 2
_cell_length_a 26.69813(38)
_cell_length_b 7.29357(11)
_cell_length_c 3.735946(42)
_cell_measurement_temperature 298
_cell_volume 727.481(17)
_computing_cell_refinement 'DASH (David <i> et al.</i> , 2004)'
_computing_data_collection 'STOE WINXPOW (STOE & Cie GmbH, 2004)'
_computing_data_reduction 'DASH (David <i>et al.</i>, 2004)'
_computing_molecular_graphics 'MERCURY (Macrea <i>et al.</i>)'
_computing_structure_refinement 'TOPAS (Coelho, 2007)'
_computing_structure_solution 'DASH (David <i>et al.</i>, 2004)'
_diffrn_ambient_temperature 298
_diffrn_detector_type 'lin psd'
_diffrn_measurement_device_type 'STOE Stadi-P'
_diffrn_radiation_monochromator 'primary focussing, Ge 111'
_diffrn_radiation_source 'X-ray tube'
_diffrn_radiation_type 'Cu K\a~1~'
_diffrn_radiation_wavelength 1.540598
_exptl_crystal_colour ' light green'
_exptl_crystal_density_diffrn 1.949
_pd_instr_location ' ?'
_pd_meas_2theta_range_max 100
_pd_meas_2theta_range_min 3
_pd_meas_scan_method step
_pd_proc_2theta_range_max 100
_pd_proc_2theta_range_min 3
_pd_proc_info_excluded_regions '21.7-22.0;  31.0-31.3'
_pd_proc_ls_background_function 'Chebychev polynomial'
_pd_proc_ls_pref_orient_corr '[200]'
_pd_proc_ls_profile_function
;
modified spherical harmonics( LIT?!)
;
_pd_proc_ls_prof_R_factor 0.03499
_pd_proc_ls_prof_wR_expected 0.03109
_pd_proc_ls_prof_wR_factor 0.04603
_pd_spec_mounting
;
Specimen was sealed in a 0.7 mm diameter borosilicate glass capillary 
;
_pd_spec_mount_mode transmission
_pd_spec_shape cylinder
_pd_spec_size_axial 12
_pd_spec_size_equat 0.7
_pd_spec_size_thick 0.7
_refine_ls_extinction_method none
_refine_ls_goodness_of_fit_all 1.481
_refine_ls_hydrogen_treatment mixed
_refine_ls_matrix_type fullcycle
_refine_ls_number_constraints 1
_refine_ls_number_parameters 71
_refine_ls_number_restraints 33
_refine_ls_R_I_factor 0.01613
_refine_ls_weighting_details w=1/\s(Y~obs~)^2^
_refine_ls_weighting_scheme sigma
_cod_data_source_file c7ce00425g2.cif
_cod_data_source_block NiBr2_4-cypy_2
_cod_depositor_comments 'Adding full bibliography for 7227893--7227899.cif.'
_cod_original_sg_symbol_H-M 'P  n n m'
_cod_database_code 7227894

loop_
_space_group_symop_id
_space_group_symop_operation_xyz
1 'x, y, z'
2 '-x, -y, -z'
3 '-x, -y, z'
4 '-x+1/2, y+1/2, -z+1/2'
5 '-x+1/2, y+1/2, z+1/2'
6 'x, y, -z'
7 'x+1/2, -y+1/2, -z+1/2'
8 'x+1/2, -y+1/2, z+1/2'

loop_
_atom_site_label
_atom_site_type_symbol
_atom_site_symmetry_multiplicity
_atom_site_fract_x
_atom_site_fract_y
_atom_site_fract_z
_atom_site_occupancy
_atom_site_B_iso_or_equiv
_atom_site_adp_type
N1 N 0 0.068580(57) -0.15761(22) 0 1 1.93112 Biso
Ni2 Ni 0 0 0 0 1 0.23552 Biso
C3 C 0 0.112076(76) -0.06296(29) 0 1 1.93112 Biso
C4 C 0 0.067110(73) -0.34298(24) 0 1 1.93112 Biso
Br5 Br 0 -0.033803(38) -0.21214(10) 0.5 1 0.23552 Biso
C6 C 0 0.156432(75) -0.14723(26) 0 1 1.93112 Biso
H7 H 0 0.11165(54) 0.0695(21) 0 1 2.317344 Biso
H8 H 0 0.03443(59) -0.4149(18) 0 1 2.317344 Biso
C9 C 0 0.112396(78) -0.43570(27) 0 1 1.93112 Biso
C10 C 0 0.157691(73) -0.33804(27) 0 1 1.93112 Biso
H11 H 0 0.18708(57) -0.0711(19) 0 1 2.317344 Biso
H12 H 0 0.11268(57) -0.5699(20) 0 1 2.317344 Biso
C13 C 0 0.204340(79) -0.43994(30) 0 1 1.93112 Biso
N14 N 0 0.24009(10) -0.52387(48) 0 1 1.93112 Biso

loop_
_atom_type_symbol
_atom_type_description
_atom_type_scat_source
C C 'International Tables Vol C Table 6.1.1.4'
H H 'International Tables Vol C Table 6.1.1.4'
Ni Ni 'International Tables Vol C Table 6.1.1.4'
Br Br 'International Tables Vol C Table 6.1.1.4'
N N 'International Tables Vol C Table 6.1.1.4'

loop_
_geom_angle_atom_site_label_1
_geom_angle_atom_site_label_2
_geom_angle_atom_site_label_3
_geom_angle
N1 Ni2 Br5 88.707(2)
Br5 Ni2 Br5 180.000
C3 N1 C4 122.393(167)
H7 C3 C6 118.104(904)
H7 C3 N1 120.056(907)
C6 C3 N1 121.840(186)
H8 C4 N1 122.677(773)
H8 C4 C9 119.766(900)
N1 C4 C9 117.557(166)
H11 C6 C3 118.409(901)
H11 C6 C10 122.777(831)
C3 C6 C10 118.814(185)
H12 C9 C4 119.663(890)
H12 C9 C10 120.055(889)
C4 C9 C10 120.282(187)
C6 C10 C9 119.115(179)
C6 C10 C13 122.210(182)
C9 C10 C13 118.675(180)
N14 C13 C10 178.152(252)

loop_
_geom_bond_atom_site_label_1
_geom_bond_atom_site_label_2
_geom_bond_distance
N1 Ni2 2.1619(15)
Ni2 Br5 2.5880(6)
N1 C3 1.3510(26)
N1 C4 1.3526(24)
C3 H7 0.9662(155)
C3 C6 1.3342(28)
C4 H8 1.0180(152)
C4 C9 1.3853(28)
C6 H11 0.9889(149)
C6 C10 1.3921(27)
C9 H12 0.9788(147)
C9 C10 1.4035(28)
C10 C13 1.4503(29)
C13 N14 1.1339(36)
